data_2015010
loop_
_publ_author_name
'El\.zbieta Jesionka'
'Anna Ciborska'
'Jaroslaw Chojnacki'
'Wieslaw Wojnowski'

_publ_section_title
;(\m-Tri-<i>tert</i>-butoxysilanethiolato)bis[(tetrahydrofuran)lithium(I)] and
 <i>catena</i>-poly[[bis(\m-tri-<i>tert</i>-butoxysilanethiolato)dilithium(I)]-\m-dimethoxyethane]:
 solvent coordination as the structure-forming factor
;
_journal_issue 7
_journal_name_full 'Acta Crystallographica Section C'
_journal_page_first m321
_journal_page_last m323
_journal_paper_doi 10.1107/S0108270105015076
_journal_volume 61
_journal_year 2005
_chemical_formula_iupac '[Li2 (C12 H27 O3 S1 Si1)2 (C4 H10 O2)]'
_chemical_formula_moiety 'C28 H64 Li2 O8 S2 Si2'
_chemical_formula_sum 'C28 H64 Li2 O8 S2 Si2'
_chemical_formula_weight 662.98
_chemical_name_systematic
;
catena-poly[[bis(\m-tri-tert-butylsilanethiolato)-1:2\k^2^S;1\kS:2\kS,O-
dilithium(I)]-\m-dimethoxyethane-\k^2^O:O']
;
_space_group_IT_number 2
_symmetry_cell_setting triclinic
_symmetry_space_group_name_Hall '-P 1'
_symmetry_space_group_name_H-M 'P -1'
_atom_sites_solution_hydrogens geom
_atom_sites_solution_primary direct
_atom_sites_solution_secondary difmap
_audit_conform_dict_name cif_core.dic
_audit_conform_dict_version 2.3
_audit_creation_method 'WinGX routine CIF_UPDATE'
_cell_angle_alpha 82.24(3)
_cell_angle_beta 72.91(3)
_cell_angle_gamma 64.01(3)
_cell_formula_units_Z 1
_cell_length_a 8.721(2)
_cell_length_b 9.305(2)
_cell_length_c 14.048(3)
_cell_measurement_reflns_used 3123
_cell_measurement_temperature 120(2)
_cell_measurement_theta_max 20
_cell_measurement_theta_min 2
_cell_volume 979.4(5)
_computing_cell_refinement 'CrysAlisRED (Oxford Diffraction, 2003)'
_computing_data_collection 'CrysAlisCCD (Oxford Diffraction, 2003)'
_computing_data_reduction CrysAlisRED
_computing_molecular_graphics 'Please provide missing details'
_computing_publication_material 'Please provide missing details'
_computing_structure_refinement 'SHELXL97 (Sheldrick, 1997)'
_computing_structure_solution 'SHELXS97 (Sheldrick, 1997)'
_diffrn_ambient_temperature 120(2)
_diffrn_measured_fraction_theta_full 0.998
_diffrn_measured_fraction_theta_max 0.998
_diffrn_measurement_device_type 'Kuma KM4, Sapphire2 CCD area detector'
_diffrn_measurement_method '\w scans, 612 frames'
_diffrn_radiation_monochromator graphite
_diffrn_radiation_type MoK\a
_diffrn_radiation_wavelength 0.71073
_diffrn_reflns_av_R_equivalents 0.0272
_diffrn_reflns_limit_h_max 10
_diffrn_reflns_limit_h_min -8
_diffrn_reflns_limit_k_max 11
_diffrn_reflns_limit_k_min -11
_diffrn_reflns_limit_l_max 16
_diffrn_reflns_limit_l_min -16
_diffrn_reflns_number 5576
_diffrn_reflns_theta_full 25.5
_diffrn_reflns_theta_max 25.5
_diffrn_reflns_theta_min 2.77
_exptl_absorpt_coefficient_mu 0.236
_exptl_absorpt_correction_type none
_exptl_crystal_colour colourless
_exptl_crystal_density_diffrn 1.124
_exptl_crystal_density_method 'not measured'
_exptl_crystal_description rod
_exptl_crystal_F_000 362
_exptl_crystal_size_max 0.4
_exptl_crystal_size_mid 0.2
_exptl_crystal_size_min 0.2
_refine_diff_density_max 0.54
_refine_diff_density_min -0.45
_refine_ls_extinction_method none
_refine_ls_goodness_of_fit_ref 1.054
_refine_ls_hydrogen_treatment constr
_refine_ls_matrix_type full
_refine_ls_number_parameters 191
_refine_ls_number_reflns 3638
_refine_ls_number_restraints 0
_refine_ls_restrained_S_all 1.054
_refine_ls_R_factor_all 0.0523
_refine_ls_R_factor_gt 0.0486
_refine_ls_shift/su_max 0.001
_refine_ls_shift/su_mean 0
_refine_ls_structure_factor_coef Fsqd
_refine_ls_weighting_details 'calc w = 1/[\s^2^(Fo^2^)+(0.0341P)^2^+2.4894P] where P=(Fo^2^+2Fc^2^)/3'
_refine_ls_weighting_scheme calc
_refine_ls_wR_factor_gt 0.1252
_refine_ls_wR_factor_ref 0.1273
_reflns_number_gt 3362
_reflns_number_total 3638
_reflns_threshold_expression I>2\s(I)
_cod_data_source_file gg1262.cif
_cod_data_source_block II
_cod_depositor_comments
;

2019-10-27
Z value and formula fixed to values more according to usual
chemical conventions.                 miguel
;
_cod_original_formula_sum 'C14 H32 Li O4 S Si'
_cod_original_formula_weight 331.49
_cod_original_formula_moiety 'C14 H32 Li O4 S Si'
_cod_original_formula_units_Z 2
_cod_database_code 2015010
_cod_database_fobs_code 2015010

loop_
_symmetry_equiv_pos_as_xyz
'x, y, z'
'-x, -y, -z'

loop_
_atom_site_label
_atom_site_fract_x
_atom_site_fract_y
_atom_site_fract_z
_atom_site_U_iso_or_equiv
_atom_site_adp_type
_atom_site_calc_flag
_atom_site_refinement_flags
_atom_site_occupancy
_atom_site_disorder_assembly
_atom_site_disorder_group
_atom_site_type_symbol
S1 0.39933(8) 0.51368(8) 0.38284(5) 0.01799(17) Uani d . 1 . . S
Si1 0.64125(9) 0.46593(8) 0.28166(5) 0.01596(18) Uani d . 1 . . Si
Li1 0.5520(6) 0.6222(5) 0.4601(3) 0.0196(9) Uani d . 1 . . Li
O1 0.6362(2) 0.5571(2) 0.17438(13) 0.0201(4) Uani d . 1 . . O
O2 0.7704(2) 0.2787(2) 0.25352(13) 0.0200(4) Uani d . 1 . . O
O3 0.7429(2) 0.5242(2) 0.34096(13) 0.0164(4) Uani d . 1 . . O
C1 0.5314(4) 0.7128(3) 0.1407(2) 0.0219(6) Uani d . 1 . . C
C2 0.4836(5) 0.8407(4) 0.2144(2) 0.0356(7) Uani d . 1 . . C
H2A 0.4103 0.8218 0.2781 0.043 Uiso calc R 1 . . H
H2B 0.4177 0.9461 0.1882 0.043 Uiso calc R 1 . . H
H2C 0.5919 0.8369 0.2244 0.043 Uiso calc R 1 . . H
C3 0.3662(4) 0.7104(4) 0.1272(2) 0.0328(7) Uani d . 1 . . C
H3A 0.2942 0.693 0.1919 0.039 Uiso calc R 1 . . H
H3B 0.4 0.6238 0.0819 0.039 Uiso calc R 1 . . H
H3C 0.2978 0.8129 0.099 0.039 Uiso calc R 1 . . H
C4 0.6459(4) 0.7387(4) 0.0411(2) 0.0358(7) Uani d . 1 . . C
H4A 0.7518 0.7402 0.0511 0.043 Uiso calc R 1 . . H
H4B 0.5788 0.8409 0.0122 0.043 Uiso calc R 1 . . H
H4C 0.681 0.6517 -0.0041 0.043 Uiso calc R 1 . . H
C5 0.7913(4) 0.1825(3) 0.1737(2) 0.0236(6) Uani d . 1 . . C
C6 0.6118(4) 0.2130(4) 0.1617(2) 0.0333(7) Uani d . 1 . . C
H6A 0.5413 0.1877 0.2244 0.04 Uiso calc R 1 . . H
H6B 0.628 0.1452 0.1086 0.04 Uiso calc R 1 . . H
H6C 0.5503 0.3256 0.1445 0.04 Uiso calc R 1 . . H
C7 0.9057(5) 0.2199(4) 0.0781(2) 0.0360(8) Uani d . 1 . . C
H7A 0.844 0.3312 0.0584 0.043 Uiso calc R 1 . . H
H7B 0.9289 0.1486 0.0252 0.043 Uiso calc R 1 . . H
H7C 1.018 0.2041 0.0891 0.043 Uiso calc R 1 . . H
C8 0.8850(4) 0.0099(4) 0.2050(2) 0.0329(7) Uani d . 1 . . C
H8A 0.8106 -0.0129 0.2668 0.039 Uiso calc R 1 . . H
H8B 0.9978 -0.007 0.2158 0.039 Uiso calc R 1 . . H
H8C 0.9071 -0.0616 0.1525 0.039 Uiso calc R 1 . . H
C9 0.9272(3) 0.4987(3) 0.3201(2) 0.0192(5) Uani d . 1 . . C
C10 0.9222(4) 0.6257(3) 0.3804(2) 0.0238(6) Uani d . 1 . . C
H10A 0.8554 0.732 0.3556 0.029 Uiso calc R 1 . . H
H10B 1.0431 0.6113 0.3736 0.029 Uiso calc R 1 . . H
H10C 0.8647 0.6155 0.4506 0.029 Uiso calc R 1 . . H
C11 1.0319(4) 0.3316(3) 0.3563(2) 0.0267(6) Uani d . 1 . . C
H11A 1.0335 0.2517 0.3167 0.032 Uiso calc R 1 . . H
H11B 0.9761 0.3193 0.4265 0.032 Uiso calc R 1 . . H
H11C 1.1533 0.3164 0.3488 0.032 Uiso calc R 1 . . H
C12 1.0025(4) 0.5193(4) 0.2095(2) 0.0280(6) Uani d . 1 . . C
H12A 1.0041 0.4367 0.1722 0.034 Uiso calc R 1 . . H
H12B 1.1232 0.5093 0.1976 0.034 Uiso calc R 1 . . H
H12C 0.9286 0.6252 0.1874 0.034 Uiso calc R 1 . . H
O4 0.4265(2) 0.8526(2) 0.47834(14) 0.0226(4) Uani d . 1 . . O
C13 0.4894(4) 0.9293(3) 0.5299(2) 0.0225(6) Uani d . 1 . . C
H13A 0.6045 0.8519 0.5411 0.027 Uiso calc R 1 . . H
H13B 0.4046 0.9663 0.5957 0.027 Uiso calc R 1 . . H
C14 0.2380(4) 0.9227(4) 0.4979(2) 0.0288(6) Uani d . 1 . . C
H14A 0.1855 0.9137 0.5692 0.035 Uiso calc R 1 . . H
H14B 0.2033 0.8667 0.4597 0.035 Uiso calc R 1 . . H
H14C 0.1961 1.0358 0.4782 0.035 Uiso calc R 1 . . H

loop_
_atom_site_aniso_label
_atom_site_aniso_U_11
_atom_site_aniso_U_22
_atom_site_aniso_U_33
_atom_site_aniso_U_12
_atom_site_aniso_U_13
_atom_site_aniso_U_23
S1 0.0147(3) 0.0207(3) 0.0173(3) -0.0083(3) -0.0017(2) 0.0009(2)
Si1 0.0145(3) 0.0175(4) 0.0150(3) -0.0071(3) -0.0024(3) 0.0007(3)
Li1 0.020(2) 0.023(2) 0.017(2) -0.0085(18) -0.0063(17) -0.0030(17)
O1 0.0201(9) 0.0240(10) 0.0163(9) -0.0104(8) -0.0044(7) 0.0023(7)
O2 0.0217(9) 0.0198(9) 0.0179(9) -0.0078(8) -0.0042(7) -0.0042(7)
O3 0.0129(8) 0.0208(9) 0.0182(9) -0.0091(7) -0.0044(7) -0.0012(7)
C1 0.0254(14) 0.0245(14) 0.0191(13) -0.0127(12) -0.0096(11) 0.0061(11)
C2 0.052(2) 0.0243(16) 0.0370(18) -0.0193(15) -0.0183(15) 0.0051(13)
C3 0.0262(15) 0.0386(18) 0.0324(16) -0.0122(13) -0.0123(13) 0.0084(13)
C4 0.0360(17) 0.0457(19) 0.0283(16) -0.0221(15) -0.0114(14) 0.0157(14)
C5 0.0327(15) 0.0236(14) 0.0186(13) -0.0168(12) -0.0017(11) -0.0064(11)
C6 0.0466(19) 0.0343(17) 0.0327(17) -0.0263(15) -0.0136(14) -0.0032(13)
C7 0.051(2) 0.0370(18) 0.0229(15) -0.0278(16) 0.0054(14) -0.0091(13)
C8 0.0418(18) 0.0240(15) 0.0261(16) -0.0116(14) 0.0013(13) -0.0094(12)
C9 0.0119(12) 0.0260(14) 0.0221(13) -0.0101(11) -0.0042(10) -0.0010(11)
C10 0.0202(13) 0.0262(15) 0.0297(15) -0.0121(11) -0.0089(11) -0.0023(12)
C11 0.0217(14) 0.0245(15) 0.0370(17) -0.0081(12) -0.0137(12) -0.0026(12)
C12 0.0205(14) 0.0418(18) 0.0255(15) -0.0193(13) 0.0001(11) -0.0041(13)
O4 0.0239(10) 0.0175(9) 0.0267(10) -0.0082(8) -0.0065(8) -0.0037(8)
C13 0.0297(15) 0.0184(14) 0.0214(14) -0.0120(12) -0.0064(11) -0.0007(11)
C14 0.0248(14) 0.0257(15) 0.0384(17) -0.0097(12) -0.0104(13) -0.0060(12)

loop_
_atom_type_symbol
_atom_type_description
_atom_type_scat_dispersion_real
_atom_type_scat_dispersion_imag
_atom_type_scat_source
C C 0.0033 0.0016 'International Tables Vol C Tables 4.2.6.8 and 6.1.1.4'
H H 0 0 'International Tables Vol C Tables 4.2.6.8 and 6.1.1.4'
O O 0.0106 0.006 'International Tables Vol C Tables 4.2.6.8 and 6.1.1.4'
Si Si 0.0817 0.0704 'International Tables Vol C Tables 4.2.6.8 and 6.1.1.4'
S S 0.1246 0.1234 'International Tables Vol C Tables 4.2.6.8 and 6.1.1.4'
Li Li -0.0003 0.0001 'International Tables Vol C Tables 4.2.6.8 and 6.1.1.4'

loop_
_geom_angle_atom_site_label_1
_geom_angle_atom_site_label_2
_geom_angle_atom_site_label_3
_geom_angle_site_symmetry_1
_geom_angle_site_symmetry_3
_geom_angle
_geom_angle_publ_flag
Si1 S1 Li1 . 2_666 108.86(11) yes
Si1 S1 Li1 . . 74.89(11) yes
Li1 S1 Li1 2_666 . 68.50(17) yes
O1 Si1 O2 . . 104.46(10) no
O1 Si1 O3 . . 110.23(10) no
O2 Si1 O3 . . 105.80(10) no
O1 Si1 S1 . . 116.06(8) no
O2 Si1 S1 . . 116.91(8) no
O3 Si1 S1 . . 102.94(7) no
O1 Si1 Li1 . . 123.58(12) no
O2 Si1 Li1 . . 128.33(12) no
S1 Si1 Li1 . . 59.82(10) no
O4 Li1 O3 . . 122.6(2) yes
O4 Li1 S1 . 2_666 110.81(19) yes
O3 Li1 S1 . 2_666 115.2(2) yes
O4 Li1 S1 . . 112.28(19) yes
O3 Li1 S1 . . 80.61(15) yes
S1 Li1 S1 2_666 . 111.50(17) yes
O4 Li1 Li1 . 2_666 130.7(3) no
O3 Li1 Li1 . 2_666 103.1(2) no
S1 Li1 Li1 2_666 2_666 56.86(15) yes
S1 Li1 Li1 . 2_666 54.64(14) yes
O4 Li1 Si1 . . 124.6(2) no
S1 Li1 Si1 2_666 . 124.48(18) no
Li1 Li1 Si1 2_666 . 82.13(19) no
C1 O1 Si1 . . 135.70(17) no
C5 O2 Si1 . . 130.84(17) no
C9 O3 Si1 . . 131.68(16) no
C9 O3 Li1 . . 126.95(19) no
Si1 O3 Li1 . . 101.08(15) no
O1 C1 C3 . . 108.3(2) no
O1 C1 C2 . . 111.0(2) no
C3 C1 C2 . . 110.8(3) no
O1 C1 C4 . . 105.5(2) no
C3 C1 C4 . . 110.4(2) no
C2 C1 C4 . . 110.7(3) no
C1 C2 H2A . . 109.5 no
C1 C2 H2B . . 109.5 no
H2A C2 H2B . . 109.5 no
C1 C2 H2C . . 109.5 no
H2A C2 H2C . . 109.5 no
H2B C2 H2C . . 109.5 no
C1 C3 H3A . . 109.5 no
C1 C3 H3B . . 109.5 no
H3A C3 H3B . . 109.5 no
C1 C3 H3C . . 109.5 no
H3A C3 H3C . . 109.5 no
H3B C3 H3C . . 109.5 no
C1 C4 H4A . . 109.5 no
C1 C4 H4B . . 109.5 no
H4A C4 H4B . . 109.5 no
C1 C4 H4C . . 109.5 no
H4A C4 H4C . . 109.5 no
H4B C4 H4C . . 109.5 no
O2 C5 C8 . . 105.5(2) no
O2 C5 C6 . . 110.5(2) no
C8 C5 C6 . . 110.1(2) no
O2 C5 C7 . . 109.1(2) no
C8 C5 C7 . . 110.1(3) no
C6 C5 C7 . . 111.4(3) no
C5 C6 H6A . . 109.5 no
C5 C6 H6B . . 109.5 no
H6A C6 H6B . . 109.5 no
C5 C6 H6C . . 109.5 no
H6A C6 H6C . . 109.5 no
H6B C6 H6C . . 109.5 no
C5 C7 H7A . . 109.5 no
C5 C7 H7B . . 109.5 no
H7A C7 H7B . . 109.5 no
C5 C7 H7C . . 109.5 no
H7A C7 H7C . . 109.5 no
H7B C7 H7C . . 109.5 no
C5 C8 H8A . . 109.5 no
C5 C8 H8B . . 109.5 no
H8A C8 H8B . . 109.5 no
C5 C8 H8C . . 109.5 no
H8A C8 H8C . . 109.5 no
H8B C8 H8C . . 109.5 no
O3 C9 C12 . . 110.6(2) no
O3 C9 C10 . . 104.8(2) no
C12 C9 C10 . . 110.8(2) no
O3 C9 C11 . . 108.4(2) no
C12 C9 C11 . . 111.2(2) no
C10 C9 C11 . . 110.7(2) no
C9 C10 H10A . . 109.5 no
C9 C10 H10B . . 109.5 no
H10A C10 H10B . . 109.5 no
C9 C10 H10C . . 109.5 no
H10A C10 H10C . . 109.5 no
H10B C10 H10C . . 109.5 no
C9 C11 H11A . . 109.5 no
C9 C11 H11B . . 109.5 no
H11A C11 H11B . . 109.5 no
C9 C11 H11C . . 109.5 no
H11A C11 H11C . . 109.5 no
H11B C11 H11C . . 109.5 no
C9 C12 H12A . . 109.5 no
C9 C12 H12B . . 109.5 no
H12A C12 H12B . . 109.5 no
C9 C12 H12C . . 109.5 no
H12A C12 H12C . . 109.5 no
H12B C12 H12C . . 109.5 no
C14 O4 C13 . . 113.3(2) no
C14 O4 Li1 . . 117.9(2) no
C13 O4 Li1 . . 118.5(2) no
O4 C13 C13 . 2_676 110.4(3) no
O4 C13 H13A . . 109.6 no
C13 C13 H13A 2_676 . 109.6 no
O4 C13 H13B . . 109.6 no
C13 C13 H13B 2_676 . 109.6 no
H13A C13 H13B . . 108.1 no
O4 C14 H14A . . 109.5 no
O4 C14 H14B . . 109.5 no
H14A C14 H14B . . 109.5 no
O4 C14 H14C . . 109.5 no
H14A C14 H14C . . 109.5 no
H14B C14 H14C . . 109.5 no

loop_
_geom_bond_atom_site_label_1
_geom_bond_atom_site_label_2
_geom_bond_site_symmetry_2
_geom_bond_distance
_geom_bond_publ_flag
S1 Si1 . 2.0629(13) yes
S1 Li1 2_666 2.444(4) yes
S1 Li1 . 2.509(4) yes
Si1 O1 . 1.6290(19) yes
Si1 O2 . 1.633(2) yes
Si1 O3 . 1.6587(18) yes
Si1 Li1 . 2.802(4) no
Li1 O3 . 1.962(5) yes
Li1 O4 . 1.946(5) yes
Li1 S1 2_666 2.444(4) no
Li1 Li1 2_666 2.788(9) no
O1 C1 . 1.437(3) no
O2 C5 . 1.449(3) no
O3 C9 . 1.461(3) no
C1 C2 . 1.519(4) no
C1 C3 . 1.517(4) no
C1 C4 . 1.521(4) no
C2 H2A . 0.98 no
C2 H2B . 0.98 no
C2 H2C . 0.98 no
C3 H3A . 0.98 no
C3 H3B . 0.98 no
C3 H3C . 0.98 no
C4 H4A . 0.98 no
C4 H4B . 0.98 no
C4 H4C . 0.98 no
C5 C6 . 1.520(4) no
C5 C7 . 1.520(4) no
C5 C8 . 1.520(4) no
C6 H6A . 0.98 no
C6 H6B . 0.98 no
C6 H6C . 0.98 no
C7 H7A . 0.98 no
C7 H7B . 0.98 no
C7 H7C . 0.98 no
C8 H8A . 0.98 no
C8 H8B . 0.98 no
C8 H8C . 0.98 no
C9 C10 . 1.522(4) no
C9 C11 . 1.524(4) no
C9 C12 . 1.521(4) no
C10 H10A . 0.98 no
C10 H10B . 0.98 no
C10 H10C . 0.98 no
C11 H11A . 0.98 no
C11 H11B . 0.98 no
C11 H11C . 0.98 no
C12 H12A . 0.98 no
C12 H12B . 0.98 no
C12 H12C . 0.98 no
O4 C14 . 1.430(3) no
O4 C13 . 1.433(3) no
C13 C13 2_676 1.514(5) no
C13 H13A . 0.99 no
C13 H13B . 0.99 no
C14 H14A . 0.98 no
C14 H14B . 0.98 no
C14 H14C . 0.98 no
